data_2223972
loop_
_publ_author_name
'Gowda, B. Thimme'
'Foro, Sabine'
'Nirmala, P. G.'
'Fuess, Hartmut'

_publ_section_title
;
 <i>N</i>-(2,5-Dimethylphenyl)benzenesulfonamide
;
_journal_coeditor_code PK2200
_journal_issue 11
_journal_name_full 'Acta Crystallographica Section E'
_journal_page_first o2763
_journal_paper_doi 10.1107/S1600536809041841
_journal_volume 65
_journal_year 2009
_chemical_formula_iupac 'C14 H15 N O2 S'
_chemical_formula_moiety 'C14 H15 N O2 S'
_chemical_formula_sum 'C14 H15 N O2 S'
_chemical_formula_weight 261.33
_chemical_name_systematic
;
<i>N</i>-(2,5-Dimethylphenyl)benzenesulfonamide
;
_space_group_IT_number 14
_symmetry_cell_setting monoclinic
_symmetry_space_group_name_Hall '-P 2yn'
_symmetry_space_group_name_H-M 'P 1 21/n 1'
_atom_sites_solution_hydrogens geom
_atom_sites_solution_primary direct
_atom_sites_solution_secondary difmap
_audit_creation_method SHELXL-97
_cell_angle_alpha 90.00
_cell_angle_beta 101.860(10)
_cell_angle_gamma 90.00
_cell_formula_units_Z 4
_cell_length_a 10.5230(10)
_cell_length_b 8.5631(7)
_cell_length_c 15.135(2)
_cell_measurement_reflns_used 2374
_cell_measurement_temperature 299(2)
_cell_measurement_theta_max 27.80
_cell_measurement_theta_min 2.62
_cell_volume 1334.7(2)
_computing_cell_refinement
;
CrysAlis RED (Oxford Diffraction, 2009)
;
_computing_data_collection
;
CrysAlis CCD (Oxford Diffraction, 2009)
;
_computing_data_reduction
;
CrysAlis RED(Oxford Diffraction, 2009)
;
_computing_molecular_graphics 'PLATON (Spek, 2009)'
_computing_publication_material 'SHELXL97 (Sheldrick, 2008)'
_computing_structure_refinement 'SHELXL97 (Sheldrick, 2008)'
_computing_structure_solution 'SHELXS97 (Sheldrick, 2008)'
_diffrn_ambient_temperature 299(2)
_diffrn_detector_area_resol_mean 0
_diffrn_measured_fraction_theta_full 0.999
_diffrn_measured_fraction_theta_max 0.999
_diffrn_measurement_device_type
;
Oxford Diffraction Xcalibur (TM) Single Crystal X-ray Diffractometer
with Sapphire CCD Detector.
;
_diffrn_measurement_method
;
Rotation method data acquisition using omega and phi scans.
;
_diffrn_radiation_monochromator graphite
_diffrn_radiation_source 'fine-focus sealed tube'
_diffrn_radiation_type MoK\a
_diffrn_radiation_wavelength 0.71073
_diffrn_reflns_av_R_equivalents 0.0098
_diffrn_reflns_av_sigmaI/netI 0.0157
_diffrn_reflns_limit_h_max 13
_diffrn_reflns_limit_h_min -10
_diffrn_reflns_limit_k_max 7
_diffrn_reflns_limit_k_min -10
_diffrn_reflns_limit_l_max 18
_diffrn_reflns_limit_l_min -17
_diffrn_reflns_number 5236
_diffrn_reflns_theta_full 26.37
_diffrn_reflns_theta_max 26.37
_diffrn_reflns_theta_min 2.63
_diffrn_standards_decay_% 0
_exptl_absorpt_coefficient_mu 0.236
_exptl_absorpt_correction_T_max 0.9241
_exptl_absorpt_correction_T_min 0.9033
_exptl_absorpt_correction_type multi-scan
_exptl_absorpt_process_details
;
(CrysAlis RED; Oxford Diffraction, 2009)
;
_exptl_crystal_colour colourless
_exptl_crystal_density_diffrn 1.301
_exptl_crystal_density_method 'not measured'
_exptl_crystal_description prism
_exptl_crystal_F_000 552
_exptl_crystal_size_max 0.44
_exptl_crystal_size_mid 0.40
_exptl_crystal_size_min 0.34
_refine_diff_density_max 0.272
_refine_diff_density_min -0.255
_refine_ls_extinction_coef 0.0149(18)
_refine_ls_extinction_expression Fc^*^=kFc[1+0.001xFc^2^\l^3^/sin(2\q)]^-1/4^
_refine_ls_extinction_method SHELXL
_refine_ls_goodness_of_fit_ref 1.095
_refine_ls_hydrogen_treatment mixed
_refine_ls_matrix_type full
_refine_ls_number_parameters 169
_refine_ls_number_reflns 2727
_refine_ls_number_restraints 0
_refine_ls_restrained_S_all 1.095
_refine_ls_R_factor_all 0.0467
_refine_ls_R_factor_gt 0.0366
_refine_ls_shift/su_max 0.001
_refine_ls_shift/su_mean 0.000
_refine_ls_structure_factor_coef Fsqd
_refine_ls_weighting_details 'calc w=1/[\s^2^(Fo^2^)+(0.0568P)^2^+0.2974P] where P=(Fo^2^+2Fc^2^)/3'
_refine_ls_weighting_scheme calc
_refine_ls_wR_factor_gt 0.1030
_refine_ls_wR_factor_ref 0.1082
_reflns_number_gt 2221
_reflns_number_total 2727
_reflns_threshold_expression >2\s(I)
_cod_data_source_file pk2200.cif
_cod_data_source_block I
_cod_original_sg_symbol_H-M 'P 21/n'
_cod_database_code 2223972
_cod_database_fobs_code 2223972

loop_
_symmetry_equiv_pos_as_xyz
'x, y, z'
'-x+1/2, y+1/2, -z+1/2'
'-x, -y, -z'
'x-1/2, -y-1/2, z-1/2'

loop_
_atom_site_type_symbol
_atom_site_label
_atom_site_fract_x
_atom_site_fract_y
_atom_site_fract_z
_atom_site_U_iso_or_equiv
_atom_site_adp_type
_atom_site_calc_flag
_atom_site_refinement_flags
_atom_site_occupancy
_atom_site_disorder_assembly
_atom_site_disorder_group
S S1 0.78193(4) 0.44572(5) -0.00630(3) 0.03753(16) Uani d . 1 . .
O O1 0.88777(11) 0.35489(14) -0.02510(9) 0.0504(3) Uani d . 1 . .
O O2 0.68808(12) 0.37259(15) 0.03523(9) 0.0476(3) Uani d . 1 . .
N N1 0.84891(13) 0.58790(18) 0.05948(10) 0.0417(4) Uani d . 1 . .
H H1N 0.9148(19) 0.619(2) 0.0428(13) 0.050 Uiso d . 1 . .
C C1 0.70021(15) 0.53338(19) -0.10743(11) 0.0381(4) Uani d . 1 . .
C C2 0.57570(16) 0.5897(2) -0.11257(13) 0.0474(4) Uani d . 1 . .
H H2 0.5335 0.5753 -0.0649 0.057 Uiso calc R 1 . .
C C3 0.5152(2) 0.6672(3) -0.18942(16) 0.0647(6) Uani d . 1 . .
H H3 0.4315 0.7057 -0.1937 0.078 Uiso calc R 1 . .
C C4 0.5778(2) 0.6880(3) -0.25983(16) 0.0722(7) Uani d . 1 . .
H H4 0.5361 0.7404 -0.3115 0.087 Uiso calc R 1 . .
C C5 0.7015(2) 0.6322(3) -0.25444(14) 0.0672(6) Uani d . 1 . .
H H5 0.7429 0.6467 -0.3025 0.081 Uiso calc R 1 . .
C C6 0.76449(19) 0.5545(2) -0.17803(13) 0.0513(5) Uani d . 1 . .
H H6 0.8484 0.5170 -0.1739 0.062 Uiso calc R 1 . .
C C7 0.76772(16) 0.7043(2) 0.08868(12) 0.0437(4) Uani d . 1 . .
C C8 0.7529(2) 0.8517(2) 0.04985(15) 0.0607(5) Uani d . 1 . .
C C9 0.6695(3) 0.9543(3) 0.0839(2) 0.0831(8) Uani d . 1 . .
H H9 0.6550 1.0538 0.0593 0.100 Uiso calc R 1 . .
C C10 0.6091(3) 0.9108(3) 0.1524(2) 0.0825(8) Uani d . 1 . .
H H10 0.5540 0.9815 0.1722 0.099 Uiso calc R 1 . .
C C11 0.62731(19) 0.7668(3) 0.19244(15) 0.0622(6) Uani d . 1 . .
C C12 0.70773(16) 0.6642(2) 0.15926(13) 0.0486(4) Uani d . 1 . .
H H12 0.7221 0.5655 0.1849 0.058 Uiso calc R 1 . .
C C13 0.8207(3) 0.9011(3) -0.0238(2) 0.0899(8) Uani d . 1 . .
H H13A 0.9091 0.8655 -0.0099 0.108 Uiso calc R 1 . .
H H13B 0.8193 1.0129 -0.0285 0.108 Uiso calc R 1 . .
H H13C 0.7771 0.8565 -0.0801 0.108 Uiso calc R 1 . .
C C14 0.5648(2) 0.7236(4) 0.27002(18) 0.0873(9) Uani d . 1 . .
H H14A 0.5622 0.8136 0.3074 0.105 Uiso calc R 1 . .
H H14B 0.6143 0.6425 0.3050 0.105 Uiso calc R 1 . .
H H14C 0.4780 0.6873 0.2471 0.105 Uiso calc R 1 . .

loop_
_atom_site_aniso_label
_atom_site_aniso_U_11
_atom_site_aniso_U_22
_atom_site_aniso_U_33
_atom_site_aniso_U_12
_atom_site_aniso_U_13
_atom_site_aniso_U_23
S1 0.0331(2) 0.0359(2) 0.0443(3) 0.00200(16) 0.00952(16) 0.00318(17)
O1 0.0408(7) 0.0461(7) 0.0665(8) 0.0092(5) 0.0160(6) 0.0016(6)
O2 0.0451(7) 0.0453(7) 0.0557(7) -0.0032(5) 0.0178(6) 0.0076(6)
N1 0.0323(7) 0.0464(8) 0.0455(8) -0.0026(6) 0.0059(6) 0.0000(6)
C1 0.0367(8) 0.0365(9) 0.0401(9) -0.0039(7) 0.0057(6) -0.0013(7)
C2 0.0361(9) 0.0486(10) 0.0563(11) -0.0009(8) 0.0065(7) 0.0057(8)
C3 0.0464(11) 0.0637(13) 0.0759(15) -0.0004(10) -0.0062(10) 0.0161(11)
C4 0.0747(15) 0.0708(15) 0.0588(13) -0.0115(12) -0.0145(11) 0.0211(11)
C5 0.0848(16) 0.0733(15) 0.0435(11) -0.0153(13) 0.0134(10) 0.0075(10)
C6 0.0522(10) 0.0533(11) 0.0513(11) -0.0013(9) 0.0174(8) 0.0003(9)
C7 0.0362(8) 0.0413(9) 0.0479(10) -0.0017(7) -0.0048(7) -0.0071(8)
C8 0.0646(13) 0.0414(10) 0.0685(14) -0.0071(9) -0.0041(10) -0.0037(9)
C9 0.0940(19) 0.0369(11) 0.105(2) 0.0072(12) -0.0096(16) -0.0086(12)
C10 0.0697(15) 0.0679(16) 0.106(2) 0.0097(13) 0.0097(14) -0.0323(15)
C11 0.0484(11) 0.0638(14) 0.0715(14) -0.0028(10) 0.0057(9) -0.0311(11)
C12 0.0402(9) 0.0514(11) 0.0507(10) -0.0020(8) 0.0016(7) -0.0129(8)
C13 0.113(2) 0.0534(14) 0.097(2) -0.0199(15) 0.0091(16) 0.0187(13)
C14 0.0714(15) 0.109(2) 0.0881(18) -0.0067(15) 0.0315(13) -0.0484(16)

loop_
_atom_type_symbol
_atom_type_description
_atom_type_scat_dispersion_real
_atom_type_scat_dispersion_imag
_atom_type_scat_source
C C 0.0033 0.0016 'International Tables Vol C Tables 4.2.6.8 and 6.1.1.4'
H H 0.0000 0.0000 'International Tables Vol C Tables 4.2.6.8 and 6.1.1.4'
N N 0.0061 0.0033 'International Tables Vol C Tables 4.2.6.8 and 6.1.1.4'
O O 0.0106 0.0060 'International Tables Vol C Tables 4.2.6.8 and 6.1.1.4'
S S 0.1246 0.1234 'International Tables Vol C Tables 4.2.6.8 and 6.1.1.4'

loop_
_geom_angle_atom_site_label_1
_geom_angle_atom_site_label_2
_geom_angle_atom_site_label_3
_geom_angle_site_symmetry_1
_geom_angle_site_symmetry_3
_geom_angle
_geom_angle_publ_flag
O2 S1 O1 . . 119.19(8) ?
O2 S1 N1 . . 108.07(8) ?
O1 S1 N1 . . 105.61(8) ?
O2 S1 C1 . . 108.22(8) ?
O1 S1 C1 . . 108.61(8) ?
N1 S1 C1 . . 106.47(8) ?
C7 N1 S1 . . 119.53(11) ?
C7 N1 H1N . . 117.4(15) ?
S1 N1 H1N . . 109.5(14) ?
C2 C1 C6 . . 121.13(16) ?
C2 C1 S1 . . 119.01(13) ?
C6 C1 S1 . . 119.72(13) ?
C3 C2 C1 . . 118.92(18) ?
C3 C2 H2 . . 120.5 ?
C1 C2 H2 . . 120.5 ?
C4 C3 C2 . . 120.4(2) ?
C4 C3 H3 . . 119.8 ?
C2 C3 H3 . . 119.8 ?
C5 C4 C3 . . 120.5(2) ?
C5 C4 H4 . . 119.7 ?
C3 C4 H4 . . 119.7 ?
C4 C5 C6 . . 120.3(2) ?
C4 C5 H5 . . 119.9 ?
C6 C5 H5 . . 119.9 ?
C5 C6 C1 . . 118.76(19) ?
C5 C6 H6 . . 120.6 ?
C1 C6 H6 . . 120.6 ?
C8 C7 C12 . . 121.37(18) ?
C8 C7 N1 . . 121.47(18) ?
C12 C7 N1 . . 117.14(16) ?
C7 C8 C9 . . 115.8(2) ?
C7 C8 C13 . . 122.8(2) ?
C9 C8 C13 . . 121.4(2) ?
C10 C9 C8 . . 121.7(2) ?
C10 C9 H9 . . 119.2 ?
C8 C9 H9 . . 119.2 ?
C11 C10 C9 . . 122.3(2) ?
C11 C10 H10 . . 118.9 ?
C9 C10 H10 . . 118.9 ?
C10 C11 C12 . . 116.8(2) ?
C10 C11 C14 . . 121.5(2) ?
C12 C11 C14 . . 121.7(2) ?
C11 C12 C7 . . 122.0(2) ?
C11 C12 H12 . . 119.0 ?
C7 C12 H12 . . 119.0 ?
C8 C13 H13A . . 109.5 ?
C8 C13 H13B . . 109.5 ?
H13A C13 H13B . . 109.5 ?
C8 C13 H13C . . 109.5 ?
H13A C13 H13C . . 109.5 ?
H13B C13 H13C . . 109.5 ?
C11 C14 H14A . . 109.5 ?
C11 C14 H14B . . 109.5 ?
H14A C14 H14B . . 109.5 ?
C11 C14 H14C . . 109.5 ?
H14A C14 H14C . . 109.5 ?
H14B C14 H14C . . 109.5 ?

loop_
_geom_bond_atom_site_label_1
_geom_bond_atom_site_label_2
_geom_bond_site_symmetry_2
_geom_bond_distance
_geom_bond_publ_flag
S1 O2 . 1.4205(12) ?
S1 O1 . 1.4340(12) ?
S1 N1 . 1.6377(15) ?
S1 C1 . 1.7620(17) ?
N1 C7 . 1.440(2) ?
N1 H1N . 0.828(19) ?
C1 C2 . 1.383(2) ?
C1 C6 . 1.389(2) ?
C2 C3 . 1.376(3) ?
C2 H2 . 0.9300 ?
C3 C4 . 1.375(3) ?
C3 H3 . 0.9300 ?
C4 C5 . 1.373(3) ?
C4 H4 . 0.9300 ?
C5 C6 . 1.380(3) ?
C5 H5 . 0.9300 ?
C6 H6 . 0.9300 ?
C7 C8 . 1.387(3) ?
C7 C12 . 1.391(3) ?
C8 C9 . 1.412(3) ?
C8 C13 . 1.503(4) ?
C9 C10 . 1.374(4) ?
C9 H9 . 0.9300 ?
C10 C11 . 1.370(4) ?
C10 H10 . 0.9300 ?
C11 C12 . 1.384(3) ?
C11 C14 . 1.505(3) ?
C12 H12 . 0.9300 ?
C13 H13A . 0.9600 ?
C13 H13B . 0.9600 ?
C13 H13C . 0.9600 ?
C14 H14A . 0.9600 ?
C14 H14B . 0.9600 ?
C14 H14C . 0.9600 ?

loop_
_geom_hbond_atom_site_label_D
_geom_hbond_atom_site_label_H
_geom_hbond_atom_site_label_A
_geom_hbond_site_symmetry_A
_geom_hbond_distance_DH
_geom_hbond_distance_HA
_geom_hbond_distance_DA
_geom_hbond_angle_DHA
N1 H1N O1 3_765 0.828(19) 2.16(2) 2.9634(19) 163.3(19)

loop_
_geom_torsion_atom_site_label_1
_geom_torsion_atom_site_label_2
_geom_torsion_atom_site_label_3
_geom_torsion_atom_site_label_4
_geom_torsion_site_symmetry_1
_geom_torsion_site_symmetry_2
_geom_torsion_site_symmetry_3
_geom_torsion_site_symmetry_4
_geom_torsion
_geom_torsion_publ_flag
O2 S1 N1 C7 . . . . -53.36(15) ?
O1 S1 N1 C7 . . . . 178.05(13) ?
C1 S1 N1 C7 . . . . 62.70(15) ?
O2 S1 C1 C2 . . . . 31.30(16) ?
O1 S1 C1 C2 . . . . 162.03(14) ?
N1 S1 C1 C2 . . . . -84.66(15) ?
O2 S1 C1 C6 . . . . -153.10(14) ?
O1 S1 C1 C6 . . . . -22.37(16) ?
N1 S1 C1 C6 . . . . 90.94(15) ?
C6 C1 C2 C3 . . . . 0.2(3) ?
S1 C1 C2 C3 . . . . 175.78(15) ?
C1 C2 C3 C4 . . . . 0.1(3) ?
C2 C3 C4 C5 . . . . -0.1(4) ?
C3 C4 C5 C6 . . . . -0.1(4) ?
C4 C5 C6 C1 . . . . 0.4(3) ?
C2 C1 C6 C5 . . . . -0.5(3) ?
S1 C1 C6 C5 . . . . -175.98(16) ?
S1 N1 C7 C8 . . . . -102.82(18) ?
S1 N1 C7 C12 . . . . 78.98(18) ?
C12 C7 C8 C9 . . . . -2.6(3) ?
N1 C7 C8 C9 . . . . 179.28(17) ?
C12 C7 C8 C13 . . . . 177.4(2) ?
N1 C7 C8 C13 . . . . -0.8(3) ?
C7 C8 C9 C10 . . . . 1.2(3) ?
C13 C8 C9 C10 . . . . -178.8(2) ?
C8 C9 C10 C11 . . . . 0.8(4) ?
C9 C10 C11 C12 . . . . -1.5(3) ?
C9 C10 C11 C14 . . . . 177.4(2) ?
C10 C11 C12 C7 . . . . 0.0(3) ?
C14 C11 C12 C7 . . . . -178.80(18) ?
C8 C7 C12 C11 . . . . 2.1(3) ?
N1 C7 C12 C11 . . . . -179.74(15) ?

loop_
_cod_related_entry_id
_cod_related_entry_database
_cod_related_entry_code
1 ChemSpider 502332
